data_4346374
loop_
_publ_author_name
'Ebina, Masanori'
'Kobayashi, Atsushi'
'Ogawa, Tomohiro'
'Yoshida, Masaki'
'Kato, Masako'

_publ_section_title
;
 Impact of a carboxyl group on a cyclometalated ligand: hydrogen-bond- and
 coordination-driven self-assembly of a luminescent platinum(II) complex.
;
_journal_issue 18
_journal_name_full 'Inorganic chemistry'
_journal_page_first 8878
_journal_page_last 8880
_journal_paper_doi 10.1021/acs.inorgchem.5b01343
_journal_volume 54
_journal_year 2015
_chemical_formula_moiety 'C18 H12 N2 O4 Pt'
_chemical_formula_sum 'C18 H12 N2 O4 Pt'
_chemical_formula_weight 515.39
_space_group_crystal_system monoclinic
_space_group_IT_number 14
_space_group_name_Hall '-P 2ybc'
_space_group_name_H-M_alt 'P 1 21/c 1'
_atom_sites_solution_hydrogens geom
_atom_sites_solution_primary direct
_atom_sites_solution_secondary difmap
_cell_angle_alpha 90.0000
_cell_angle_beta 92.915(7)
_cell_angle_gamma 90.0000
_cell_formula_units_Z 4
_cell_length_a 9.630(5)
_cell_length_b 21.537(10)
_cell_length_c 7.132(3)
_cell_measurement_reflns_used 4624
_cell_measurement_temperature 200
_cell_measurement_theta_max 27.50
_cell_measurement_theta_min 3.00
_cell_volume 1477.3(12)
_computing_cell_refinement 'CrystalClear-SM Expert 2.0 r16'
_computing_data_collection 'CrystalClear-SM Expert 2.0 r16 (Rigaku, 2013)'
_computing_data_reduction 'CrystalClear-SM Expert 2.0 r16'
_computing_molecular_graphics 'CrystalStructure 4.1'
_computing_publication_material 'CrystalStructure 4.1 (Rigaku, 2014)'
_computing_structure_refinement 'SHELXL2013 (Sheldrick, 2008)'
_computing_structure_solution 'SIR2011 (Burla, et al., 2012)'
_diffrn_ambient_temperature 200
_diffrn_detector_area_resol_mean 7.314
_diffrn_measured_fraction_theta_full 0.995
_diffrn_measured_fraction_theta_max 0.990
_diffrn_measurement_device_type 'Rigaku Mercury70'
_diffrn_measurement_method \w
_diffrn_radiation_type 'Mo K\a'
_diffrn_radiation_wavelength 0.71075
_diffrn_reflns_av_R_equivalents 0.0368
_diffrn_reflns_Laue_measured_fraction_full 0.995
_diffrn_reflns_Laue_measured_fraction_max 0.990
_diffrn_reflns_limit_h_max 12
_diffrn_reflns_limit_h_min -10
_diffrn_reflns_limit_k_max 28
_diffrn_reflns_limit_k_min -23
_diffrn_reflns_limit_l_max 6
_diffrn_reflns_limit_l_min -9
_diffrn_reflns_number 12409
_diffrn_reflns_point_group_measured_fraction_full 0.995
_diffrn_reflns_point_group_measured_fraction_max 0.990
_diffrn_reflns_theta_full 25.242
_diffrn_reflns_theta_max 28.696
_diffrn_reflns_theta_min 3.012
_diffrn_standards_number 0
_exptl_absorpt_coefficient_mu 9.489
_exptl_absorpt_correction_T_max 0.150
_exptl_absorpt_correction_T_min 0.098
_exptl_absorpt_correction_type numerical
_exptl_absorpt_process_details 'NUMABS (Rigaku, 1999)'
_exptl_crystal_colour red
_exptl_crystal_density_diffrn 2.317
_exptl_crystal_density_method 'not measured'
_exptl_crystal_description platelet
_exptl_crystal_F_000 976.00
_exptl_crystal_size_max 0.200
_exptl_crystal_size_mid 0.200
_exptl_crystal_size_min 0.200
_refine_diff_density_max 7.96
_refine_diff_density_min -2.37
_refine_ls_extinction_method none
_refine_ls_goodness_of_fit_ref 1.129
_refine_ls_hydrogen_treatment constr
_refine_ls_number_parameters 226
_refine_ls_number_reflns 3771
_refine_ls_number_restraints 0
_refine_ls_R_factor_all 0.0620
_refine_ls_R_factor_gt 0.0517
_refine_ls_shift/su_max 0.000
_refine_ls_structure_factor_coef Fsqd
_refine_ls_weighting_details 'w = 1/[\s^2^(Fo^2^)+(0.0314P)^2^+29.5281P] where P=(Fo^2^+2Fc^2^)/3'
_refine_ls_weighting_scheme calc
_refine_ls_wR_factor_gt 0.1161
_refine_ls_wR_factor_ref 0.1208
_reflns_number_gt 3194
_reflns_number_total 3771
_reflns_threshold_expression F^2^>2.0\s(F^2^)
_cod_data_source_file ic5b01343_si_002.cif
_cod_data_source_block 1-COOH
_cod_database_code 4346374

loop_
_symmetry_equiv_pos_site_id
_space_group_symop_operation_xyz
1 +X,+Y,+Z
2 -X,1/2+Y,1/2-Z
3 -X,-Y,-Z
4 +X,1/2-Y,1/2+Z

loop_
_atom_site_label
_atom_site_type_symbol
_atom_site_fract_x
_atom_site_fract_y
_atom_site_fract_z
_atom_site_U_iso_or_equiv
_atom_site_adp_type
_atom_site_occupancy
_atom_site_site_symmetry_multiplicity
_atom_site_calc_flag
_atom_site_refinement_flags
Pt1 Pt 0.38263(3) 0.23938(2) 0.61292(5) 0.02113(12) Uani 1 4 d .
O1 O 0.5317(7) 0.1724(3) 0.6914(10) 0.0304(15) Uani 1 4 d .
O2 O 0.5768(7) 0.0720(3) 0.6874(11) 0.0337(16) Uani 1 4 d .
O3 O -0.1407(9) 0.3134(4) 0.2770(17) 0.069(3) Uani 1 4 d .
O4 O -0.1588(7) 0.4156(3) 0.3243(11) 0.0366(17) Uani 1 4 d .
N1 N 0.2741(8) 0.1592(3) 0.5517(10) 0.0209(15) Uani 1 4 d .
N2 N 0.5140(8) 0.3091(3) 0.6674(10) 0.0212(15) Uani 1 4 d .
C1 C 0.1422(10) 0.1517(5) 0.4873(14) 0.029(2) Uani 1 4 d .
C2 C 0.0880(11) 0.0949(5) 0.4365(15) 0.032(2) Uani 1 4 d .
C3 C 0.1709(11) 0.0423(5) 0.4501(14) 0.029(2) Uani 1 4 d .
C4 C 0.3069(10) 0.0493(5) 0.5196(14) 0.028(2) Uani 1 4 d .
C5 C 0.3547(9) 0.1073(4) 0.5721(12) 0.0202(17) Uani 1 4 d .
C6 C 0.4999(9) 0.1172(4) 0.6570(13) 0.0238(18) Uani 1 4 d .
C7 C 0.2579(9) 0.3107(4) 0.5421(12) 0.0204(17) Uani 1 4 d .
C8 C 0.1213(10) 0.3112(4) 0.4678(14) 0.027(2) Uani 1 4 d .
C9 C 0.0508(10) 0.3670(4) 0.4246(13) 0.0258(19) Uani 1 4 d .
C10 C 0.1166(10) 0.4236(5) 0.4491(13) 0.0258(19) Uani 1 4 d .
C11 C 0.2539(10) 0.4249(4) 0.5206(13) 0.0258(19) Uani 1 4 d .
C12 C 0.3233(10) 0.3691(4) 0.5643(12) 0.0212(17) Uani 1 4 d .
C13 C 0.4694(10) 0.3675(4) 0.6371(13) 0.0234(18) Uani 1 4 d .
C14 C 0.6451(10) 0.2987(5) 0.7283(16) 0.033(2) Uani 1 4 d .
C15 C 0.7386(11) 0.3460(5) 0.7608(17) 0.041(3) Uani 1 4 d .
C16 C 0.6942(11) 0.4066(5) 0.7307(16) 0.038(2) Uani 1 4 d .
C17 C 0.5564(10) 0.4170(4) 0.6690(14) 0.028(2) Uani 1 4 d .
C18 C -0.0908(11) 0.3616(5) 0.3368(16) 0.033(2) Uani 1 4 d .
H1 H 0.08364 0.18717 0.47634 0.0344 Uiso 1 4 calc R
H2 H -0.00636 0.09157 0.39202 0.0389 Uiso 1 4 calc R
H3 H 0.13559 0.00277 0.41291 0.0351 Uiso 1 4 calc R
H4 H 0.36679 0.01435 0.53089 0.0336 Uiso 1 4 calc R
H5 H 0.07445 0.27287 0.44578 0.0320 Uiso 1 4 calc R
H6 H 0.06891 0.4611 0.41759 0.0309 Uiso 1 4 calc R
H7 H 0.30033 0.46352 0.53968 0.0310 Uiso 1 4 calc R
H8 H 0.67466 0.2571 0.74995 0.0400 Uiso 1 4 calc R
H9 H 0.83181 0.33739 0.80299 0.0492 Uiso 1 4 calc R
H10 H 0.75651 0.4404 0.75171 0.0455 Uiso 1 4 calc R
H11 H 0.52327 0.45818 0.6493 0.0336 Uiso 1 4 calc R
H12 H -0.24067 0.40934 0.28203 0.0439 Uiso 1 4 calc R

loop_
_atom_site_aniso_label
_atom_site_aniso_U_11
_atom_site_aniso_U_22
_atom_site_aniso_U_33
_atom_site_aniso_U_12
_atom_site_aniso_U_13
_atom_site_aniso_U_23
Pt1 0.01710(17) 0.01480(18) 0.03107(19) -0.00038(13) -0.00299(12) -0.00060(13)
O1 0.019(3) 0.017(3) 0.055(4) 0.003(3) -0.009(3) -0.002(3)
O2 0.026(4) 0.020(4) 0.053(4) 0.003(3) -0.012(3) -0.001(3)
O3 0.035(5) 0.026(5) 0.141(10) 0.001(4) -0.041(5) -0.014(5)
O4 0.022(4) 0.024(4) 0.062(5) 0.002(3) -0.013(3) 0.006(3)
N1 0.018(4) 0.016(4) 0.028(4) -0.007(3) -0.002(3) 0.001(3)
N2 0.019(4) 0.015(4) 0.030(4) -0.002(3) 0.000(3) 0.001(3)
C1 0.019(4) 0.019(5) 0.047(6) -0.001(4) -0.011(4) 0.001(4)
C2 0.026(5) 0.023(5) 0.047(6) -0.006(4) -0.009(4) 0.005(4)
C3 0.030(5) 0.020(5) 0.036(5) -0.002(4) -0.007(4) -0.002(4)
C4 0.028(5) 0.021(5) 0.035(5) -0.000(4) -0.006(4) 0.000(4)
C5 0.019(4) 0.017(4) 0.024(4) -0.001(3) -0.005(3) -0.002(3)
C6 0.015(4) 0.024(5) 0.032(5) 0.001(3) -0.005(3) -0.000(4)
C7 0.017(4) 0.020(5) 0.023(4) 0.004(3) -0.000(3) -0.002(3)
C8 0.022(5) 0.017(5) 0.040(5) -0.001(3) -0.007(4) 0.003(4)
C9 0.023(5) 0.022(5) 0.032(5) -0.002(4) -0.001(4) 0.001(4)
C10 0.022(5) 0.023(5) 0.032(5) 0.003(4) -0.001(4) 0.004(4)
C11 0.027(5) 0.015(4) 0.035(5) 0.002(4) 0.002(4) -0.002(3)
C12 0.027(5) 0.017(4) 0.020(4) -0.001(3) -0.002(3) -0.001(3)
C13 0.030(5) 0.012(4) 0.027(4) -0.001(3) 0.001(4) -0.002(3)
C14 0.021(5) 0.024(5) 0.054(6) 0.002(4) -0.010(4) 0.001(4)
C15 0.023(5) 0.030(6) 0.068(8) -0.002(4) -0.016(5) -0.004(5)
C16 0.028(5) 0.027(6) 0.058(7) -0.009(4) -0.007(5) -0.008(5)
C17 0.025(5) 0.014(4) 0.044(5) 0.001(4) -0.003(4) -0.000(4)
C18 0.029(5) 0.017(5) 0.052(6) 0.002(4) -0.010(4) 0.002(4)

loop_
_atom_type_symbol
_atom_type_description
_atom_type_scat_dispersion_real
_atom_type_scat_dispersion_imag
_atom_type_scat_source
C C 0.0033 0.0016
;
International Tables for Crystallography
(Vol. C, Tables 4.2.6.8 and 6.1.1.4)
;
H H 0.0000 0.0000
;
International Tables for Crystallography
(Vol. C, Table 6.1.1.4)
;
N N 0.0061 0.0033
;
International Tables for Crystallography
(Vol. C, Tables 4.2.6.8 and 6.1.1.4)
;
O O 0.0106 0.0060
;
International Tables for Crystallography
(Vol. C, Tables 4.2.6.8 and 6.1.1.4)
;
Pt Pt -1.7033 8.3905
;
International Tables for Crystallography
(Vol. C, Tables 4.2.6.8 and 6.1.1.4)
;

loop_
_geom_angle_atom_site_label_1
_geom_angle_atom_site_label_2
_geom_angle_atom_site_label_3
_geom_angle
_geom_angle_publ_flag
O1 Pt1 N1 79.2(3) yes
O1 Pt1 N2 92.7(3) yes
O1 Pt1 C7 173.3(3) yes
N1 Pt1 N2 171.1(3) yes
N1 Pt1 C7 107.4(3) yes
N2 Pt1 C7 80.6(3) yes
Pt1 O1 C6 116.5(6) yes
Pt1 N1 C1 129.7(6) yes
Pt1 N1 C5 112.7(6) yes
C1 N1 C5 117.5(8) yes
Pt1 N2 C13 118.7(6) yes
Pt1 N2 C14 121.2(6) yes
C13 N2 C14 120.1(8) yes
N1 C1 C2 122.7(9) yes
C1 C2 C3 120.0(9) yes
C2 C3 C4 117.8(9) yes
C3 C4 C5 119.6(9) yes
N1 C5 C4 122.2(8) yes
N1 C5 C6 115.9(8) yes
C4 C5 C6 121.9(8) yes
O1 C6 O2 125.2(8) yes
O1 C6 C5 115.2(8) yes
O2 C6 C5 119.6(8) yes
Pt1 C7 C8 130.2(7) yes
Pt1 C7 C12 113.4(6) yes
C8 C7 C12 116.3(8) yes
C7 C8 C9 121.7(9) yes
C8 C9 C10 120.9(9) yes
C8 C9 C18 116.8(8) yes
C10 C9 C18 122.1(9) yes
C9 C10 C11 119.0(9) yes
C10 C11 C12 119.8(9) yes
C7 C12 C11 122.3(8) yes
C7 C12 C13 115.4(8) yes
C11 C12 C13 122.3(8) yes
N2 C13 C12 111.8(8) yes
N2 C13 C17 121.0(9) yes
C12 C13 C17 127.2(8) yes
N2 C14 C15 122.2(10) yes
C14 C15 C16 118.6(10) yes
C15 C16 C17 118.8(10) yes
C13 C17 C16 119.4(9) yes
O3 C18 O4 122.5(10) yes
O3 C18 C9 123.9(9) yes
O4 C18 C9 113.6(8) yes
C18 O4 H12 109.476 no
N1 C1 H1 118.662 no
C2 C1 H1 118.654 no
C1 C2 H2 119.985 no
C3 C2 H2 119.984 no
C2 C3 H3 121.092 no
C4 C3 H3 121.076 no
C3 C4 H4 120.201 no
C5 C4 H4 120.197 no
C7 C8 H5 119.154 no
C9 C8 H5 119.152 no
C9 C10 H6 120.477 no
C11 C10 H6 120.493 no
C10 C11 H7 120.119 no
C12 C11 H7 120.114 no
N2 C14 H8 118.919 no
C15 C14 H8 118.920 no
C14 C15 H9 120.716 no
C16 C15 H9 120.716 no
C15 C16 H10 120.629 no
C17 C16 H10 120.612 no
C13 C17 H11 120.280 no
C16 C17 H11 120.282 no

loop_
_geom_bond_atom_site_label_1
_geom_bond_atom_site_label_2
_geom_bond_distance
_geom_bond_publ_flag
Pt1 O1 2.092(7) yes
Pt1 N1 2.054(7) yes
Pt1 N2 1.990(7) yes
Pt1 C7 1.999(9) yes
O1 C6 1.249(12) yes
O2 C6 1.234(11) yes
O3 C18 1.213(14) yes
O4 C18 1.335(12) yes
N1 C1 1.338(12) yes
N1 C5 1.366(11) yes
N2 C13 1.341(12) yes
N2 C14 1.333(12) yes
C1 C2 1.372(14) yes
C2 C3 1.386(14) yes
C3 C4 1.385(14) yes
C4 C5 1.375(13) yes
C5 C6 1.510(12) yes
C7 C8 1.393(12) yes
C7 C12 1.413(12) yes
C8 C9 1.407(13) yes
C9 C10 1.380(13) yes
C9 C18 1.476(14) yes
C10 C11 1.393(13) yes
C11 C12 1.403(13) yes
C12 C13 1.475(13) yes
C13 C17 1.370(13) yes
C14 C15 1.372(15) yes
C15 C16 1.388(16) yes
C16 C17 1.395(14) yes
O4 H12 0.840 no
C1 H1 0.950 no
C2 H2 0.950 no
C3 H3 0.950 no
C4 H4 0.950 no
C8 H5 0.950 no
C10 H6 0.950 no
C11 H7 0.950 no
C14 H8 0.950 no
C15 H9 0.950 no
C16 H10 0.950 no
C17 H11 0.950 no

loop_
_geom_contact_atom_site_label_1
_geom_contact_atom_site_label_2
_geom_contact_distance
_geom_contact_publ_flag
_geom_contact_site_symmetry_2
O1 C4 3.597(12) no .
O1 C14 2.938(12) no .
O2 N1 3.560(10) no .
O2 C4 2.848(12) no .
O3 C8 2.806(13) no .
O4 C10 2.760(12) no .
N1 C3 2.789(12) no .
N2 C16 2.746(13) no .
C1 C4 2.719(14) no .
C1 C8 3.443(14) no .
C2 C5 2.711(13) no .
C7 C10 2.849(13) no .
C8 C11 2.779(13) no .
C9 C12 2.759(13) no .
C11 C17 3.054(13) no .
C12 C14 3.592(13) no .
C13 C15 2.736(14) no .
C14 C17 2.715(14) no .
Pt1 Pt1 3.5952(16) no 4_554
Pt1 Pt1 3.5952(16) no 4_555
Pt1 C7 3.514(9) no 4_555
O1 O3 3.197(11) no 4_655
O1 N2 3.431(11) no 4_555
O1 C12 3.528(11) no 4_555
O1 C13 3.376(12) no 4_555
O1 C14 3.585(13) no 4_554
O2 O4 2.693(10) no 4_655
O2 C4 3.230(12) no 3_656
O2 C16 3.532(14) no 4_554
O2 C17 3.458(13) no 4_555
O3 O1 3.197(11) no 4_454
O3 C1 3.582(14) no 4_554
O3 C14 3.183(13) no 4_454
O4 O2 2.693(10) no 4_454
O4 C3 3.357(12) no 2_555
O4 C6 3.510(11) no 4_454
O4 C16 3.295(14) no 1_455
N1 C7 3.569(11) no 4_555
N1 C8 3.439(12) no 4_555
N1 C9 3.549(12) no 4_555
N1 C12 3.584(11) no 4_554
N2 O1 3.431(11) no 4_554
C1 O3 3.582(14) no 4_555
C1 C7 3.512(13) no 4_554
C1 C8 3.535(14) no 4_555
C1 C9 3.308(14) no 4_555
C1 C12 3.589(14) no 4_554
C1 C18 3.449(15) no 4_555
C2 C10 3.524(14) no 4_554
C2 C11 3.466(15) no 4_554
C2 C18 3.534(16) no 4_555
C3 O4 3.357(12) no 2_545
C3 C11 3.281(14) no 4_554
C4 O2 3.230(12) no 3_656
C4 C16 3.553(15) no 2_646
C5 C11 3.460(13) no 4_555
C5 C12 3.575(12) no 4_555
C5 C13 3.390(13) no 4_554
C5 C17 3.589(13) no 4_554
C6 O4 3.510(11) no 4_655
C6 C12 3.452(13) no 4_555
C6 C13 3.467(13) no 4_555
C7 Pt1 3.514(9) no 4_554
C7 N1 3.569(11) no 4_554
C7 C1 3.512(13) no 4_555
C8 N1 3.439(12) no 4_554
C8 C1 3.535(14) no 4_554
C9 N1 3.549(12) no 4_554
C9 C1 3.308(14) no 4_554
C10 C2 3.524(14) no 4_555
C11 C2 3.466(15) no 4_555
C11 C3 3.281(14) no 4_555
C11 C5 3.460(13) no 4_554
C12 O1 3.528(11) no 4_554
C12 N1 3.584(11) no 4_555
C12 C1 3.589(14) no 4_555
C12 C5 3.575(12) no 4_554
C12 C6 3.452(13) no 4_554
C13 O1 3.376(12) no 4_554
C13 C5 3.390(13) no 4_555
C13 C6 3.467(13) no 4_554
C14 O1 3.585(13) no 4_555
C14 O3 3.183(13) no 4_655
C15 C18 3.530(17) no 1_655
C16 O2 3.532(14) no 4_555
C16 O4 3.295(14) no 1_655
C16 C4 3.553(15) no 2_656
C17 O2 3.458(13) no 4_554
C17 C5 3.589(13) no 4_555
C18 C1 3.449(15) no 4_554
C18 C2 3.534(16) no 4_554
C18 C15 3.530(17) no 1_455
Pt1 H1 3.1966 no .
Pt1 H5 3.2232 no .
Pt1 H8 2.9547 no .
O1 H8 2.3110 no .
O2 H4 2.5786 no .
O3 H5 2.5005 no .
O3 H12 2.2796 no .
O4 H6 2.4630 no .
N1 H2 3.2248 no .
N1 H4 3.2510 no .
N1 H5 3.1792 no .
N2 H9 3.2200 no .
N2 H11 3.2137 no .
C1 H3 3.2514 no .
C1 H5 2.7023 no .
C2 H4 3.2381 no .
C3 H1 3.2385 no .
C4 H2 3.2367 no .
C5 H1 3.1721 no .
C5 H3 3.2500 no .
C6 H4 2.6903 no .
C6 H8 3.4988 no .
C7 H1 3.1676 no .
C7 H7 3.3167 no .
C8 H1 2.6970 no .
C8 H6 3.2841 no .
C9 H7 3.2499 no .
C9 H12 3.0747 no .
C10 H5 3.2719 no .
C10 H12 3.5963 no .
C11 H11 2.8006 no .
C12 H5 3.2480 no .
C12 H6 3.2801 no .
C12 H11 2.7632 no .
C13 H7 2.7014 no .
C13 H8 3.1692 no .
C13 H10 3.2485 no .
C14 H10 3.2368 no .
C15 H11 3.2567 no .
C16 H8 3.2288 no .
C17 H7 2.7756 no .
C17 H9 3.2604 no .
C18 H5 2.5816 no .
C18 H6 2.6823 no .
H1 H2 2.3020 no .
H1 H5 1.8601 no .
H2 H3 2.3511 no .
H3 H4 2.3530 no .
H6 H7 2.3516 no .
H6 H12 3.2821 no .
H7 H11 2.2501 no .
H8 H9 2.3163 no .
H9 H10 2.3568 no .
H10 H11 2.3576 no .
O1 H12 2.8591 no 4_655
O2 H3 3.3136 no 3_656
O2 H4 2.5031 no 3_656
O2 H7 3.2275 no 2_646
O2 H11 2.9003 no 2_646
O2 H11 3.4226 no 4_555
O2 H12 1.8937 no 4_655
O3 H1 3.1208 no 4_554
O3 H8 2.3389 no 4_454
O3 H9 3.4169 no 1_454
O3 H9 3.2652 no 4_454
O4 H2 3.4850 no 4_554
O4 H3 2.5450 no 2_555
O4 H6 3.3213 no 3_566
O4 H7 3.1164 no 3_566
O4 H10 3.2396 no 1_455
C1 H9 3.2118 no 4_454
C2 H3 3.2325 no 3_556
C2 H9 2.9803 no 4_454
C2 H10 3.4753 no 4_454
C3 H2 3.5038 no 3_556
C3 H3 3.3020 no 3_556
C3 H6 3.5244 no 4_555
C3 H7 3.2415 no 4_554
C3 H10 3.1113 no 2_646
C3 H12 3.3924 no 2_545
C4 H4 3.4642 no 3_656
C4 H7 3.4311 no 4_554
C4 H10 2.9394 no 2_646
C4 H11 3.4226 no 2_646
C4 H11 3.4497 no 4_554
C6 H4 3.4119 no 3_656
C6 H12 2.6713 no 4_655
C7 H1 3.5966 no 4_555
C8 H1 3.5059 no 4_554
C9 H1 3.4333 no 4_554
C9 H2 3.5209 no 4_555
C9 H9 3.5662 no 1_455
C10 H2 3.4452 no 4_555
C10 H6 3.2299 no 3_566
C10 H10 3.5069 no 3_666
C11 H3 3.4460 no 4_555
C11 H10 3.4887 no 3_666
C11 H11 3.5600 no 3_666
C15 H2 2.9125 no 4_655
C16 H2 3.0498 no 4_655
C16 H4 2.9534 no 2_656
C16 H7 3.3992 no 3_666
C16 H12 3.2923 no 1_655
C17 H4 3.0593 no 2_656
C17 H4 3.5581 no 4_555
C17 H7 3.3081 no 3_666
C17 H11 3.5760 no 3_666
C17 H12 3.4656 no 1_655
C18 H1 3.3127 no 4_554
C18 H2 3.4643 no 4_554
C18 H3 3.5382 no 2_555
C18 H8 3.4474 no 4_454
C18 H9 3.4836 no 1_455
H1 O3 3.1208 no 4_555
H1 C7 3.5966 no 4_554
H1 C8 3.5059 no 4_555
H1 C9 3.4333 no 4_555
H1 C18 3.3127 no 4_555
H1 H5 3.4624 no 4_555
H1 H9 2.7175 no 4_454
H2 O4 3.4850 no 4_555
H2 C3 3.5038 no 3_556
H2 C9 3.5209 no 4_554
H2 C10 3.4452 no 4_554
H2 C15 2.9125 no 4_454
H2 C16 3.0498 no 4_454
H2 C18 3.4643 no 4_555
H2 H3 2.7908 no 3_556
H2 H9 2.2521 no 4_454
H2 H10 2.5412 no 4_454
H3 O2 3.3136 no 3_656
H3 O4 2.5450 no 2_545
H3 C2 3.2325 no 3_556
H3 C3 3.3020 no 3_556
H3 C11 3.4460 no 4_554
H3 C18 3.5382 no 2_545
H3 H2 2.7908 no 3_556
H3 H3 2.9508 no 3_556
H3 H6 3.1253 no 2_545
H3 H7 3.2495 no 4_554
H3 H10 2.8901 no 2_646
H3 H12 2.6738 no 2_545
H4 O2 2.5031 no 3_656
H4 C4 3.4642 no 3_656
H4 C6 3.4119 no 3_656
H4 C16 2.9534 no 2_646
H4 C17 3.0593 no 2_646
H4 C17 3.5581 no 4_554
H4 H4 2.6970 no 3_656
H4 H7 3.5612 no 4_554
H4 H10 2.5569 no 2_646
H4 H11 2.7461 no 2_646
H4 H11 3.2318 no 4_554
H4 H12 3.3608 no 2_545
H5 H1 3.4624 no 4_554
H5 H9 3.4488 no 4_454
H6 O4 3.3213 no 3_566
H6 C3 3.5244 no 4_554
H6 C10 3.2299 no 3_566
H6 H3 3.1253 no 2_555
H6 H6 2.4717 no 3_566
H6 H10 2.9985 no 3_666
H7 O2 3.2275 no 2_656
H7 O4 3.1164 no 3_566
H7 C3 3.2415 no 4_555
H7 C4 3.4311 no 4_555
H7 C16 3.3992 no 3_666
H7 C17 3.3081 no 3_666
H7 H3 3.2495 no 4_555
H7 H4 3.5612 no 4_555
H7 H10 2.9639 no 3_666
H7 H11 2.7891 no 3_666
H7 H12 3.0853 no 3_566
H8 O3 2.3389 no 4_655
H8 C18 3.4474 no 4_655
H8 H8 3.5791 no 4_554
H8 H8 3.5791 no 4_555
H9 O3 3.4169 no 1_656
H9 O3 3.2652 no 4_655
H9 C1 3.2118 no 4_655
H9 C2 2.9803 no 4_655
H9 C9 3.5662 no 1_655
H9 C18 3.4836 no 1_655
H9 H1 2.7175 no 4_655
H9 H2 2.2521 no 4_655
H9 H5 3.4488 no 4_655
H10 O4 3.2396 no 1_655
H10 C2 3.4753 no 4_655
H10 C3 3.1113 no 2_656
H10 C4 2.9394 no 2_656
H10 C10 3.5069 no 3_666
H10 C11 3.4887 no 3_666
H10 H2 2.5412 no 4_655
H10 H3 2.8901 no 2_656
H10 H4 2.5569 no 2_656
H10 H6 2.9985 no 3_666
H10 H7 2.9639 no 3_666
H10 H12 3.4174 no 1_655
H11 O2 2.9003 no 2_656
H11 O2 3.4226 no 4_554
H11 C4 3.4226 no 2_656
H11 C4 3.4497 no 4_555
H11 C11 3.5600 no 3_666
H11 C17 3.5760 no 3_666
H11 H4 2.7461 no 2_656
H11 H4 3.2318 no 4_555
H11 H7 2.7891 no 3_666
H11 H11 2.8078 no 3_666
H12 O1 2.8591 no 4_454
H12 O2 1.8937 no 4_454
H12 C3 3.3924 no 2_555
H12 C6 2.6713 no 4_454
H12 C16 3.2923 no 1_455
H12 C17 3.4656 no 1_455
H12 H3 2.6738 no 2_555
H12 H4 3.3608 no 2_555
H12 H7 3.0853 no 3_566
H12 H10 3.4174 no 1_455

loop_
_geom_hbond_atom_site_label_D
_geom_hbond_atom_site_label_H
_geom_hbond_atom_site_label_A
_geom_hbond_site_symmetry_A
_geom_hbond_distance_DA
_geom_hbond_distance_DH
_geom_hbond_distance_HA
_geom_hbond_angle_DHA
_geom_hbond_publ_flag
O4 H12 O2 4_454 2.693(10) 0.840 1.894 158.6 no

loop_
_geom_torsion_atom_site_label_1
_geom_torsion_atom_site_label_2
_geom_torsion_atom_site_label_3
_geom_torsion_atom_site_label_4
_geom_torsion
_geom_torsion_publ_flag
O1 Pt1 N1 C1 177.3(7) no
O1 Pt1 N1 C5 -6.6(4) no
N1 Pt1 O1 C6 5.3(5) no
O1 Pt1 N2 C13 179.2(5) no
O1 Pt1 N2 C14 0.9(6) no
N2 Pt1 O1 C6 -171.0(5) no
N1 Pt1 C7 C8 1.1(8) no
N1 Pt1 C7 C12 -175.6(5) no
C7 Pt1 N1 C1 -3.8(7) no
C7 Pt1 N1 C5 172.3(4) no
N2 Pt1 C7 C8 177.2(7) no
N2 Pt1 C7 C12 0.5(5) no
C7 Pt1 N2 C13 -0.1(5) no
C7 Pt1 N2 C14 -178.5(6) no
Pt1 O1 C6 O2 177.2(6) no
Pt1 O1 C6 C5 -2.9(10) no
Pt1 N1 C1 C2 173.8(5) no
Pt1 N1 C5 C4 -173.0(5) no
Pt1 N1 C5 C6 7.3(8) no
C1 N1 C5 C4 3.6(12) no
C1 N1 C5 C6 -176.1(7) no
C5 N1 C1 C2 -2.1(13) no
Pt1 N2 C13 C12 -0.2(9) no
Pt1 N2 C13 C17 -178.8(5) no
Pt1 N2 C14 C15 177.8(6) no
C13 N2 C14 C15 -0.5(14) no
C14 N2 C13 C12 178.1(8) no
C14 N2 C13 C17 -0.4(13) no
N1 C1 C2 C3 -0.3(15) no
C1 C2 C3 C4 1.4(15) no
C2 C3 C4 C5 -0.0(14) no
C3 C4 C5 N1 -2.5(14) no
C3 C4 C5 C6 177.1(8) no
N1 C5 C6 O1 -3.0(11) no
N1 C5 C6 O2 176.8(7) no
C4 C5 C6 O1 177.3(8) no
C4 C5 C6 O2 -2.8(13) no
Pt1 C7 C8 C9 -179.2(6) no
Pt1 C7 C12 C11 179.4(5) no
Pt1 C7 C12 C13 -0.8(9) no
C8 C7 C12 C11 2.2(12) no
C8 C7 C12 C13 -178.0(7) no
C12 C7 C8 C9 -2.5(13) no
C7 C8 C9 C10 2.0(14) no
C7 C8 C9 C18 176.7(8) no
C8 C9 C10 C11 -1.1(14) no
C8 C9 C18 O3 -10.8(15) no
C8 C9 C18 O4 170.9(8) no
C10 C9 C18 O3 163.8(9) no
C10 C9 C18 O4 -14.5(14) no
C18 C9 C10 C11 -175.4(8) no
C9 C10 C11 C12 0.7(13) no
C10 C11 C12 C7 -1.4(13) no
C10 C11 C12 C13 178.8(7) no
C7 C12 C13 N2 0.7(11) no
C7 C12 C13 C17 179.1(8) no
C11 C12 C13 N2 -179.5(8) no
C11 C12 C13 C17 -1.1(14) no
N2 C13 C17 C16 1.2(14) no
C12 C13 C17 C16 -177.1(8) no
N2 C14 C15 C16 0.7(17) no
C14 C15 C16 C17 0.1(17) no
C15 C16 C17 C13 -1.0(16) no
